data_4080199
loop_
_publ_author_name
'Kratsch, Jochen'
'Kuzdrowska, Magdalena'
'Schmid, Matthias'
'Kazeminejad, Neda'
'Kaub, Christoph'
'O\~na-Burgos, Pascual'
'Guillaume, Sophie M.'
'Roesky, Peter W.'

_publ_section_title
;
 Chiral Rare Earth Borohydride Complexes Supported by Amidinate Ligands:
 Synthesis, Structure, and Catalytic Activity in the Ring-Opening
 Polymerization ofrac-Lactide
;
_journal_issue 5
_journal_name_full Organometallics
_journal_page_first 1230
_journal_paper_doi 10.1021/om301011v
_journal_volume 32
_journal_year 2013
_chemical_absolute_configuration rmad
_chemical_formula_moiety 'C31 H47 B2 La N2 O2'
_chemical_formula_sum 'C31 H47 B2 La N2 O2'
_chemical_formula_weight 640.24
_chemical_name_systematic
; 
 ? 
;
_space_group_IT_number 5
_symmetry_cell_setting monoclinic
_symmetry_space_group_name_Hall 'C 2y'
_symmetry_space_group_name_H-M 'C 1 2 1'
_atom_sites_solution_hydrogens geom
_atom_sites_solution_primary direct
_atom_sites_solution_secondary difmap
_audit_creation_method SHELXL-97
_cell_angle_alpha 90.00
_cell_angle_beta 117.00(3)
_cell_angle_gamma 90.00
_cell_formula_units_Z 2
_cell_length_a 13.297(3)
_cell_length_b 12.881(3)
_cell_length_c 10.822(2)
_cell_measurement_reflns_used 22536
_cell_measurement_temperature 200(2)
_cell_measurement_theta_max 29.60
_cell_measurement_theta_min 2.11
_cell_volume 1651.5(8)
_computing_cell_refinement 'STOE X-AREA, PLATON (A.L.Spek, 2005)'
_computing_data_collection 'STOE X-AREA'
_computing_data_reduction 'STOE X-RED, PLATON (A.L.Spek, 2005)'
_computing_molecular_graphics 'Diamond 3.2g'
_computing_publication_material 'WinGX, Microsoft Word'
_computing_structure_refinement 'SHELXL-97 (Sheldrick, 1997)'
_computing_structure_solution 'SHELXS-97 (Sheldrick, 1997)'
_diffrn_ambient_temperature 200(2)
_diffrn_detector_area_resol_mean 6.67
_diffrn_measured_fraction_theta_full 0.932
_diffrn_measured_fraction_theta_max 0.932
_diffrn_measurement_device_type 'STOE IPDS 2'
_diffrn_measurement_method 'area detector'
_diffrn_radiation_monochromator graphite
_diffrn_radiation_source 'fine-focus sealed tube'
_diffrn_radiation_type MoK\a
_diffrn_radiation_wavelength 0.71073
_diffrn_reflns_av_R_equivalents 0.0852
_diffrn_reflns_av_sigmaI/netI 0.0519
_diffrn_reflns_limit_h_max 18
_diffrn_reflns_limit_h_min -17
_diffrn_reflns_limit_k_max 17
_diffrn_reflns_limit_k_min -17
_diffrn_reflns_limit_l_max 14
_diffrn_reflns_limit_l_min -14
_diffrn_reflns_number 11051
_diffrn_reflns_theta_full 29.17
_diffrn_reflns_theta_max 29.17
_diffrn_reflns_theta_min 2.11
_exptl_absorpt_coefficient_mu 1.320
_exptl_absorpt_correction_T_max 0.7487
_exptl_absorpt_correction_T_min 0.6717
_exptl_absorpt_correction_type integration
_exptl_absorpt_process_details 'STOE X-RED & X-SHAPE'
_exptl_crystal_colour colourless
_exptl_crystal_density_diffrn 1.287
_exptl_crystal_density_method 'not measured'
_exptl_crystal_description prism
_exptl_crystal_F_000 660
_exptl_crystal_size_max 0.381
_exptl_crystal_size_mid 0.309
_exptl_crystal_size_min 0.264
_refine_diff_density_max 1.368
_refine_diff_density_min -0.968
_refine_diff_density_rms 0.075
_refine_ls_abs_structure_details 'Flack H D (1983), Acta Cryst. A39, 876-881'
_refine_ls_abs_structure_Flack -0.010(17)
_refine_ls_extinction_method none
_refine_ls_goodness_of_fit_ref 1.035
_refine_ls_hydrogen_treatment constr
_refine_ls_matrix_type full
_refine_ls_number_parameters 184
_refine_ls_number_reflns 4111
_refine_ls_number_restraints 1
_refine_ls_restrained_S_all 1.035
_refine_ls_R_factor_all 0.0298
_refine_ls_R_factor_gt 0.0294
_refine_ls_shift/su_max 0.001
_refine_ls_shift/su_mean 0.000
_refine_ls_structure_factor_coef Fsqd
_refine_ls_weighting_details 'calc w=1/[\s^2^(Fo^2^)+(0.0426P)^2^+0.0000P] where P=(Fo^2^+2Fc^2^)/3'
_refine_ls_weighting_scheme calc
_refine_ls_wR_factor_gt 0.0670
_refine_ls_wR_factor_ref 0.0681
_reflns_number_gt 4093
_reflns_number_total 4111
_reflns_threshold_expression >2sigma(I)
_cod_data_source_file om301011v_si_002.cif
_cod_data_source_block 2
_cod_original_cell_volume 1651.6(6)
_cod_original_sg_symbol_H-M 'C 2'
_cod_database_code 4080199

loop_
_symmetry_equiv_pos_as_xyz
'x, y, z'
'-x, y, -z'
'x+1/2, y+1/2, z'
'-x+1/2, y+1/2, -z'

loop_
_atom_site_label
_atom_site_type_symbol
_atom_site_fract_x
_atom_site_fract_y
_atom_site_fract_z
_atom_site_U_iso_or_equiv
_atom_site_adp_type
_atom_site_occupancy
_atom_site_symmetry_multiplicity
_atom_site_calc_flag
_atom_site_refinement_flags
_atom_site_disorder_assembly
_atom_site_disorder_group
C1 C 1.0000 0.3148(2) 1.0000 0.0281(6) Uani 1 2 d S . .
C2 C 1.0000 0.4317(3) 1.0000 0.0321(7) Uani 1 2 d S . .
C3 C 1.1014(3) 0.4860(2) 1.0601(3) 0.0405(6) Uani 1 1 d . . .
H11 H 1.1695 0.4502 1.0999 0.049 Uiso 1 1 calc R . .
C4 C 1.1009(4) 0.5939(7) 1.0607(4) 0.0571(12) Uani 1 1 d . . .
H12 H 1.1688 0.6300 1.1021 0.069 Uiso 1 1 calc R . .
C5 C 1.0000 0.6479(4) 1.0000 0.0620(17) Uani 1 2 d S . .
H13 H 1.0000 0.7201 1.0000 0.074 Uiso 1 2 calc SR . .
C6 C 1.0143(3) 0.3108(2) 0.7828(3) 0.0347(5) Uani 1 1 d . . .
H2 H 1.0218 0.3857 0.8003 0.042 Uiso 1 1 calc R . .
C7 C 1.1174(3) 0.2736(3) 0.7694(4) 0.0445(6) Uani 1 1 d . . .
H3A H 1.1841 0.2869 0.8544 0.067 Uiso 1 1 calc R . .
H3B H 1.1222 0.3099 0.6948 0.067 Uiso 1 1 calc R . .
H3C H 1.1110 0.2004 0.7506 0.067 Uiso 1 1 calc R . .
C8 C 0.9058(3) 0.2917(3) 0.6508(3) 0.0396(6) Uani 1 1 d . . .
C9 C 0.8821(4) 0.1947(3) 0.5850(4) 0.0542(9) Uani 1 1 d . . .
H5 H 0.9338 0.1407 0.6205 0.065 Uiso 1 1 calc R . .
C10 C 0.7798(5) 0.1798(5) 0.4652(5) 0.0749(16) Uani 1 1 d . . .
H6 H 0.7640 0.1153 0.4218 0.090 Uiso 1 1 calc R . .
C11 C 0.7025(6) 0.2587(8) 0.4110(7) 0.086(2) Uani 1 1 d . . .
H7 H 0.6352 0.2478 0.3312 0.104 Uiso 1 1 calc R . .
C12 C 0.7254(4) 0.3556(6) 0.4762(5) 0.0773(16) Uani 1 1 d . . .
H8 H 0.6726 0.4087 0.4405 0.093 Uiso 1 1 calc R . .
C13 C 0.8268(5) 0.3730(5) 0.5943(6) 0.0569(12) Uani 1 1 d . . .
H9 H 0.8425 0.4381 0.6359 0.068 Uiso 1 1 calc R . .
C14 C 1.2741(3) 0.2039(4) 1.1933(4) 0.0489(8) Uani 1 1 d . B .
H14A H 1.2440 0.2550 1.2335 0.059 Uiso 1 1 calc R . .
H14B H 1.2746 0.2332 1.1111 0.059 Uiso 1 1 calc R . .
C15 C 1.3912(4) 0.1713(6) 1.2967(6) 0.0717(13) Uani 1 1 d . . .
H15A H 1.4205 0.2173 1.3763 0.086 Uiso 1 1 calc R A 1
H15B H 1.4420 0.1726 1.2547 0.086 Uiso 1 1 calc R A 1
C16B C 1.3791(7) 0.0607(5) 1.3401(9) 0.055(3) Uani 0.70(3) 1 d P B 1
H16A H 1.4463 0.0200 1.3611 0.066 Uiso 0.70(3) 1 calc PR B 1
H16B H 1.3648 0.0610 1.4203 0.066 Uiso 0.70(3) 1 calc PR B 1
C16A C 1.4038(14) 0.0663(8) 1.290(2) 0.043(6) Uani 0.30(3) 1 d P B 2
H16C H 1.4452 0.0373 1.3822 0.052 Uiso 0.30(3) 1 calc PR B 2
H16D H 1.4445 0.0508 1.2370 0.052 Uiso 0.30(3) 1 calc PR B 2
C17 C 1.2801(4) 0.0194(4) 1.2154(5) 0.0564(9) Uani 1 1 d . . .
H17A H 1.3031 -0.0082 1.1487 0.068 Uiso 1 1 calc R B 1
H17B H 1.2424 -0.0348 1.2408 0.068 Uiso 1 1 calc R B 1
B B 0.9403(5) -0.0428(4) 1.1581(6) 0.0641(13) Uani 1 1 d . B .
N N 1.0097(2) 0.26005(17) 0.9013(2) 0.0328(4) Uani 1 1 d . B .
O O 1.20725(19) 0.10891(15) 1.1595(3) 0.0456(6) Uani 1 1 d . B .
La La 1.0000 0.0860 1.0000 0.03303(6) Uani 1 2 d S . .

loop_
_atom_site_aniso_label
_atom_site_aniso_U_11
_atom_site_aniso_U_22
_atom_site_aniso_U_33
_atom_site_aniso_U_23
_atom_site_aniso_U_13
_atom_site_aniso_U_12
C1 0.0250(14) 0.0230(14) 0.0331(15) 0.000 0.0104(13) 0.000
C2 0.0400(19) 0.0238(14) 0.0342(16) 0.000 0.0182(15) 0.000
C3 0.0435(15) 0.0352(13) 0.0427(14) -0.0039(11) 0.0195(13) -0.0085(11)
C4 0.078(2) 0.040(3) 0.0576(16) -0.010(2) 0.0349(17) -0.024(3)
C5 0.106(5) 0.026(2) 0.068(3) 0.000 0.052(4) 0.000
C6 0.0394(13) 0.0309(12) 0.0347(12) -0.0003(9) 0.0176(11) -0.0001(9)
C7 0.0439(15) 0.0436(15) 0.0522(17) -0.0007(12) 0.0271(15) 0.0008(12)
C8 0.0407(15) 0.0481(15) 0.0306(12) 0.0044(10) 0.0169(12) -0.0023(11)
C9 0.064(2) 0.0559(19) 0.0393(15) -0.0035(14) 0.0208(16) -0.0184(17)
C10 0.078(3) 0.098(4) 0.0431(19) -0.009(2) 0.023(2) -0.047(3)
C11 0.053(3) 0.151(7) 0.046(2) 0.010(4) 0.015(3) -0.034(4)
C12 0.051(3) 0.123(5) 0.057(3) 0.027(3) 0.024(3) 0.020(3)
C13 0.055(3) 0.072(3) 0.045(2) 0.0098(19) 0.024(2) 0.009(2)
C14 0.0367(16) 0.0437(18) 0.058(2) -0.0053(16) 0.0137(15) -0.0045(14)
C15 0.0359(18) 0.079(4) 0.075(3) 0.000(3) 0.004(2) -0.0067(19)
C16B 0.041(3) 0.069(6) 0.039(3) -0.001(2) 0.005(2) 0.016(2)
C16A 0.044(6) 0.031(11) 0.042(7) -0.002(4) 0.010(5) 0.013(4)
C17 0.0430(19) 0.049(2) 0.063(2) 0.0066(18) 0.0119(18) 0.0134(17)
B 0.063(3) 0.056(2) 0.066(3) 0.022(2) 0.024(2) -0.011(2)
N 0.0368(11) 0.0291(9) 0.0330(10) 0.0006(8) 0.0162(9) 0.0018(8)
O 0.0333(9) 0.0375(16) 0.0513(11) -0.0004(7) 0.0064(9) 0.0038(7)
La 0.03076(8) 0.02290(8) 0.03679(9) 0.000 0.00778(6) 0.000

loop_
_atom_type_symbol
_atom_type_description
_atom_type_scat_dispersion_real
_atom_type_scat_dispersion_imag
_atom_type_scat_source
C C 0.0033 0.0016 'International Tables Vol C Tables 4.2.6.8 and 6.1.1.4'
H H 0.0000 0.0000 'International Tables Vol C Tables 4.2.6.8 and 6.1.1.4'
B B 0.0013 0.0007 'International Tables Vol C Tables 4.2.6.8 and 6.1.1.4'
N N 0.0061 0.0033 'International Tables Vol C Tables 4.2.6.8 and 6.1.1.4'
O O 0.0106 0.0060 'International Tables Vol C Tables 4.2.6.8 and 6.1.1.4'
La La -0.2871 2.4523 'International Tables Vol C Tables 4.2.6.8 and 6.1.1.4'

loop_
_geom_angle_atom_site_label_1
_geom_angle_atom_site_label_2
_geom_angle_atom_site_label_3
_geom_angle
_geom_angle_site_symmetry_1
_geom_angle_site_symmetry_3
N C1 N 116.2(3) 2_757 .
N C1 C2 121.90(15) 2_757 .
N C1 C2 121.90(15) . .
N C1 La 58.10(15) 2_757 .
N C1 La 58.10(15) . .
C2 C1 La 180.000(2) . .
C3 C2 C3 119.6(4) . 2_757
C3 C2 C1 120.2(2) . .
C3 C2 C1 120.2(2) 2_757 .
C4 C3 C2 120.0(4) . .
C5 C4 C3 120.4(5) . .
C4 C5 C4 119.7(8) 2_757 .
N C6 C8 110.6(2) . .
N C6 C7 109.9(2) . .
C8 C6 C7 111.8(3) . .
C9 C8 C13 119.3(4) . .
C9 C8 C6 121.4(3) . .
C13 C8 C6 119.3(4) . .
C10 C9 C8 119.5(5) . .
C11 C10 C9 121.1(5) . .
C10 C11 C12 119.7(5) . .
C13 C12 C11 120.4(5) . .
C12 C13 C8 119.9(6) . .
O C14 C15 105.0(4) . .
C16A C15 C14 110.2(7) . .
C16A C15 C16B 29.5(9) . .
C14 C15 C16B 105.6(4) . .
C17 C16B C15 103.1(5) . .
C15 C16A C17 106.2(9) . .
O C17 C16B 104.0(4) . .
O C17 C16A 104.6(5) . .
C16B C17 C16A 28.2(6) . .
C1 N C6 121.5(2) . .
C1 N La 95.09(17) . .
C6 N La 143.24(17) . .
C17 O C14 110.3(3) . .
C17 O La 120.6(2) . .
C14 O La 128.5(2) . .
N La N 53.62(11) . 2_757
N La O 86.31(8) . .
N La O 81.69(8) 2_757 .
N La O 81.69(8) . 2_757
N La O 86.31(8) 2_757 2_757
O La O 166.56(9) . 2_757
N La B 100.90(15) . 2_757
N La B 152.81(15) 2_757 2_757
O La B 87.83(14) . 2_757
O La B 100.33(14) 2_757 2_757
N La B 152.81(15) . .
N La B 100.90(15) 2_757 .
O La B 100.33(14) . .
O La B 87.83(14) 2_757 .
B La B 105.6(3) 2_757 .
N La C1 26.81(5) . .
N La C1 26.81(5) 2_757 .
O La C1 83.28(4) . .
O La C1 83.28(5) 2_757 .
B La C1 127.18(14) 2_757 .
B La C1 127.18(14) . .

loop_
_geom_bond_atom_site_label_1
_geom_bond_atom_site_label_2
_geom_bond_distance
_geom_bond_site_symmetry_2
C1 N 1.334(3) 2_757
C1 N 1.334(3) .
C1 C2 1.506(5) .
C1 La 2.947(3) .
C2 C3 1.390(4) .
C2 C3 1.390(4) 2_757
C3 C4 1.389(10) .
C4 C5 1.384(7) .
C5 C4 1.384(7) 2_757
C6 N 1.465(3) .
C6 C8 1.520(4) .
C6 C7 1.520(4) .
C8 C9 1.401(5) .
C8 C13 1.411(6) .
C9 C10 1.402(6) .
C10 C11 1.374(12) .
C11 C12 1.397(12) .
C12 C13 1.392(9) .
C14 O 1.458(5) .
C14 C15 1.507(6) .
C15 C16A 1.369(13) .
C15 C16B 1.532(10) .
C16B C17 1.491(8) .
C16A C17 1.586(17) .
C17 O 1.450(5) .
B La 2.747(4) .
N La 2.512(2) .
O La 2.518(2) .
La N 2.512(2) 2_757
La O 2.518(2) 2_757
La B 2.747(4) 2_757
